data_7241111
loop_
_publ_author_name
'Chen, Xiaoli'
'Shang, Lu'
'Cui, Huali'
'Yang, Hua'
'Liu, Ling'
'Ren, Yixia'
'Wang, Jijiang'

_publ_section_title
;
 Four novel Zn(ii)/Cu(ii) coordination polymers containing hydroxyl
 groups: synthesis, crystal structure, luminescence sensing and
 photocatalysis properties
;
_journal_name_full CrystEngComm
_journal_paper_doi 10.1039/D0CE00950D
_journal_year 2020
_chemical_formula_sum 'C32 H34 N8 O23 Zn4'
_chemical_formula_weight 1160.15
_space_group_IT_number 2
_space_group_name_Hall '-P 1'
_space_group_name_H-M_alt 'P -1'
_symmetry_cell_setting triclinic
_symmetry_space_group_name_H-M 'P -1'
_atom_sites_solution_hydrogens geom
_atom_sites_solution_primary direct
_atom_sites_solution_secondary difmap
_audit_creation_method SHELXL-97
_cell_angle_alpha 91.074(4)
_cell_angle_beta 95.987(3)
_cell_angle_gamma 99.217(4)
_cell_formula_units_Z 2
_cell_length_a 9.7083(3)
_cell_length_b 12.3721(8)
_cell_length_c 18.0053(5)
_cell_measurement_reflns_used 5465
_cell_measurement_temperature 293(2)
_cell_measurement_theta_max 23.465
_cell_measurement_theta_min 2.441
_cell_volume 2121.70(17)
_computing_structure_refinement 'SHELXL-97 (Sheldrick, 1997)'
_computing_structure_solution 'SHELXS-97 (Sheldrick, 1990)'
_diffrn_ambient_temperature 293(2)
_diffrn_measured_fraction_theta_full 0.998
_diffrn_measured_fraction_theta_max 0.998
_diffrn_measurement_device_type 'Rigaku Saturn724 CCD'
_diffrn_radiation_monochromator graphite
_diffrn_radiation_source 'fine-focus sealed tube'
_diffrn_radiation_type MoK\a
_diffrn_radiation_wavelength 0.71073
_diffrn_reflns_av_R_equivalents 0.0226
_diffrn_reflns_av_sigmaI/netI 0.0359
_diffrn_reflns_limit_h_max 11
_diffrn_reflns_limit_h_min -11
_diffrn_reflns_limit_k_max 14
_diffrn_reflns_limit_k_min -14
_diffrn_reflns_limit_l_max 19
_diffrn_reflns_limit_l_min -21
_diffrn_reflns_number 17044
_diffrn_reflns_theta_full 25.01
_diffrn_reflns_theta_max 25.01
_diffrn_reflns_theta_min 2.92
_exptl_absorpt_coefficient_mu 2.331
_exptl_absorpt_correction_T_max 0.7835
_exptl_absorpt_correction_T_min 0.5045
_exptl_absorpt_correction_type multi-scan
_exptl_absorpt_process_details 'SADABS; Bruker, 2000'
_exptl_crystal_colour colorless
_exptl_crystal_density_diffrn 1.816
_exptl_crystal_density_method 'not measured'
_exptl_crystal_description block
_exptl_crystal_F_000 1172
_exptl_crystal_size_max 0.34
_exptl_crystal_size_mid 0.16
_exptl_crystal_size_min 0.11
_refine_diff_density_max 0.633
_refine_diff_density_min -0.515
_refine_diff_density_rms 0.078
_refine_ls_extinction_method none
_refine_ls_goodness_of_fit_ref 1.091
_refine_ls_hydrogen_treatment mixed
_refine_ls_matrix_type full
_refine_ls_number_parameters 627
_refine_ls_number_reflns 7478
_refine_ls_number_restraints 7
_refine_ls_restrained_S_all 1.090
_refine_ls_R_factor_all 0.0575
_refine_ls_R_factor_gt 0.0381
_refine_ls_shift/su_max 0.000
_refine_ls_shift/su_mean 0.000
_refine_ls_structure_factor_coef Fsqd
_refine_ls_weighting_details 'calc w=1/[\s^2^(Fo^2^)+(0.0305P)^2^+3.8906P] where P=(Fo^2^+2Fc^2^)/3'
_refine_ls_weighting_scheme calc
_refine_ls_wR_factor_gt 0.0903
_refine_ls_wR_factor_ref 0.0971
_reflns_number_gt 5573
_reflns_number_total 7478
_reflns_threshold_expression >2sigma(I)
_cod_data_source_file d0ce00950d1.cif
_cod_data_source_block 111
_cod_original_cell_volume 2121.70(16)
_cod_original_sg_symbol_H-M P-1
_cod_database_code 7241111

loop_
_symmetry_equiv_pos_as_xyz
'x, y, z'
'-x, -y, -z'

loop_
_atom_site_label
_atom_site_type_symbol
_atom_site_fract_x
_atom_site_fract_y
_atom_site_fract_z
_atom_site_U_iso_or_equiv
_atom_site_adp_type
_atom_site_occupancy
_atom_site_symmetry_multiplicity
_atom_site_calc_flag
_atom_site_refinement_flags
_atom_site_disorder_assembly
_atom_site_disorder_group
Zn1 Zn 1.32421(4) 1.09775(4) 0.60065(2) 0.02276(13) Uani 1 1 d . . .
Zn2 Zn 0.65927(4) 0.89712(4) -0.09792(2) 0.02354(13) Uani 1 1 d . . .
Zn3 Zn 1.15927(5) 1.28574(5) 0.51466(2) 0.03151(15) Uani 1 1 d . . .
Zn4 Zn 0.81548(5) 0.71171(5) -0.00443(2) 0.03003(14) Uani 1 1 d . . .
O7 O 1.4954(3) 0.9190(3) 0.34315(15) 0.0284(7) Uani 1 1 d . . .
O11 O 0.9085(3) 0.7885(3) 0.08607(15) 0.0350(8) Uani 1 1 d . . .
O1 O 1.0985(3) 1.2142(3) 0.41629(14) 0.0343(8) Uani 1 1 d . . .
O5 O 0.5194(3) 1.0728(3) 0.15135(15) 0.0295(7) Uani 1 1 d . . .
O12 O 1.0935(3) 0.7072(3) 0.07494(16) 0.0456(9) Uani 1 1 d . . .
O14 O 1.3358(3) 1.2343(3) 0.54847(15) 0.0304(7) Uani 1 1 d . . .
O3 O 1.2018(3) 1.0990(3) 0.17142(14) 0.0309(7) Uani 1 1 d . . .
O9 O 0.9493(3) 0.8779(3) 0.42765(14) 0.0290(7) Uani 1 1 d . . .
O10 O 0.8161(3) 0.9149(3) 0.32672(15) 0.0307(7) Uani 1 1 d . . .
N6 N 1.2944(3) 0.9792(3) 0.51954(16) 0.0245(8) Uani 1 1 d . . .
N1 N 0.7806(3) 1.1072(3) 0.08672(16) 0.0197(7) Uani 1 1 d . . .
O15 O 0.6471(3) 0.7691(3) -0.03849(16) 0.0352(8) Uani 1 1 d . . .
N3 N 0.7094(3) 1.0213(3) -0.01946(17) 0.0256(8) Uani 1 1 d . . .
O4 O 1.0663(3) 1.1339(3) 0.07109(14) 0.0320(7) Uani 1 1 d . . .
O6 O 0.5325(3) 1.2436(3) 0.1942(2) 0.0534(10) Uani 1 1 d . . .
N4 N 1.2339(3) 0.8963(3) 0.41173(16) 0.0207(7) Uani 1 1 d . . .
O2 O 0.9122(3) 1.2923(3) 0.42591(15) 0.0400(8) Uani 1 1 d . . .
C15 C 1.0844(4) 0.8068(3) 0.1878(2) 0.0222(9) Uani 1 1 d . . .
N2 N 0.7064(4) 1.1757(3) 0.04645(18) 0.0291(8) Uani 1 1 d . . .
O8 O 1.4721(3) 0.7437(3) 0.30594(18) 0.0454(9) Uani 1 1 d . . .
O13 O 1.2529(4) 1.4377(3) 0.48045(19) 0.0541(10) Uani 1 1 d . . .
H13A H 1.3223 1.4305 0.4542 0.081 Uiso 1 1 d R . .
H13B H 1.2868 1.4814 0.5192 0.081 Uiso 1 1 d RD . .
C1 C 0.9807(4) 1.2381(4) 0.3902(2) 0.0250(10) Uani 1 1 d . . .
N7 N 0.8768(4) 0.6246(3) -0.08799(18) 0.0321(9) Uani 1 1 d . . .
N8 N 1.0899(3) 0.3621(3) -0.39840(18) 0.0268(8) Uani 1 1 d . . .
C16 C 0.9972(4) 0.8470(3) 0.2339(2) 0.0234(9) Uani 1 1 d . . .
H16 H 0.9076 0.8563 0.2143 0.028 Uiso 1 1 calc R . .
C6 C 0.7402(4) 1.1641(3) 0.2104(2) 0.0214(9) Uani 1 1 d . . .
C5 C 0.8350(4) 1.1348(3) 0.16353(19) 0.0190(8) Uani 1 1 d . . .
O24 O 0.6234(6) 0.8735(5) 0.1762(3) 0.0966(16) Uani 1 1 d G . .
H24A H 0.5841 0.8574 0.1321 0.145 Uiso 1 1 d GD . .
H24B H 0.5982 0.8218 0.2048 0.145 Uiso 1 1 d GD . .
C17 C 1.0414(4) 0.8738(3) 0.3095(2) 0.0198(9) Uani 1 1 d . . .
C12 C 1.4244(4) 0.8288(4) 0.3146(2) 0.0264(10) Uani 1 1 d . . .
C4 C 0.9754(4) 1.1365(3) 0.1891(2) 0.0213(9) Uani 1 1 d . . .
O20 O 1.3700(4) 1.1062(3) 0.3172(2) 0.0602(11) Uani 1 1 d G . .
H20A H 1.4335 1.1586 0.3346 0.090 Uiso 1 1 d GD . .
H20B H 1.3470 1.1155 0.2712 0.090 Uiso 1 1 d G . .
N5 N 1.3052(4) 0.8269(3) 0.45317(18) 0.0298(9) Uani 1 1 d . . .
C14 C 1.2212(4) 0.7980(4) 0.2161(2) 0.0236(9) Uani 1 1 d . . .
H14 H 1.2791 0.7685 0.1860 0.028 Uiso 1 1 calc R . .
C10 C 0.7814(4) 1.0157(4) 0.0467(2) 0.0249(9) Uani 1 1 d . . .
H10 H 0.8254 0.9574 0.0625 0.030 Uiso 1 1 calc R . .
C19 C 0.9300(4) 0.8924(3) 0.3595(2) 0.0231(9) Uani 1 1 d . . .
C11 C 0.6655(4) 1.1203(4) -0.0166(2) 0.0278(10) Uani 1 1 d . . .
H11 H 0.6113 1.1461 -0.0559 0.033 Uiso 1 1 calc R . .
C2 C 0.9274(4) 1.1982(4) 0.3111(2) 0.0220(9) Uani 1 1 d . . .
C21 C 1.2286(4) 0.9855(4) 0.4522(2) 0.0237(9) Uani 1 1 d . . .
H21 H 1.1851 1.0438 0.4358 0.028 Uiso 1 1 calc R . .
C28 C 1.0040(4) 0.4653(4) -0.2766(2) 0.0297(10) Uani 1 1 d . . .
C20 C 1.0276(4) 0.7639(4) 0.1099(2) 0.0267(10) Uani 1 1 d . . .
C13 C 1.2712(4) 0.8328(3) 0.2887(2) 0.0223(9) Uani 1 1 d . . .
C8 C 0.5856(4) 1.1611(4) 0.1834(2) 0.0287(11) Uani 1 1 d . . .
C7 C 0.7889(4) 1.1989(4) 0.2836(2) 0.0244(9) Uani 1 1 d . . .
H7 H 0.7280 1.2228 0.3144 0.029 Uiso 1 1 calc R . .
C3 C 1.0190(4) 1.1655(3) 0.2645(2) 0.0222(9) Uani 1 1 d . . .
H3 H 1.1111 1.1627 0.2836 0.027 Uiso 1 1 calc R . .
O19 O 1.4433(4) 1.2854(4) 0.4097(3) 0.0732(12) Uani 1 1 d G . .
H19A H 1.3739 1.2627 0.4336 0.110 Uiso 1 1 d G . .
H19B H 1.4171 1.3234 0.3737 0.110 Uiso 1 1 d GD . .
C32 C 0.9291(5) 0.4569(5) -0.3448(2) 0.0458(14) Uani 1 1 d . . .
H32 H 0.8468 0.4866 -0.3519 0.055 Uiso 1 1 calc R . .
O16 O 0.7210(4) 0.5764(3) 0.0510(2) 0.0560(10) Uani 1 1 d . . .
H16A H 0.6704 0.5234 0.0190 0.084 Uiso 1 1 d RD . .
H16B H 0.6606 0.5944 0.0827 0.084 Uiso 1 1 d R . .
C22 C 1.3391(4) 0.8808(4) 0.5173(2) 0.0305(10) Uani 1 1 d . . .
H22 H 1.3894 0.8541 0.5578 0.037 Uiso 1 1 calc R . .
C25 C 0.9591(4) 0.5213(4) -0.2107(2) 0.0297(10) Uani 1 1 d . . .
C9 C 1.0869(4) 1.1207(4) 0.1385(2) 0.0227(9) Uani 1 1 d . . .
O22 O 0.5534(6) 0.4510(4) 0.2571(3) 0.0901(15) Uani 1 1 d G . .
H22A H 0.5714 0.4072 0.2239 0.135 Uiso 1 1 d G . .
H22B H 0.5917 0.4363 0.2996 0.135 Uiso 1 1 d G . .
C23 C 1.0082(5) 0.6092(5) -0.0903(2) 0.0454(14) Uani 1 1 d . . .
H23 H 1.0733 0.6330 -0.0494 0.055 Uiso 1 1 calc R . .
O23 O 0.5508(5) 0.6320(5) 0.1567(3) 0.0985(17) Uani 1 1 d G . .
H23A H 0.5168 0.6786 0.1293 0.148 Uiso 1 1 d GD . .
H23B H 0.5350 0.6424 0.2016 0.148 Uiso 1 1 d GD . .
C18 C 1.1806(4) 0.8684(3) 0.33529(19) 0.0191(8) Uani 1 1 d . . .
C26 C 0.8243(5) 0.5392(6) -0.2088(3) 0.064(2) Uani 1 1 d . . .
H26 H 0.7575 0.5161 -0.2492 0.077 Uiso 1 1 calc R . .
C31 C 0.9742(5) 0.4042(5) -0.4039(2) 0.0425(13) Uani 1 1 d . . .
H31 H 0.9195 0.3984 -0.4498 0.051 Uiso 1 1 calc R . .
C24 C 1.0531(5) 0.5595(5) -0.1504(3) 0.0460(14) Uani 1 1 d . . .
H24 H 1.1470 0.5519 -0.1500 0.055 Uiso 1 1 calc R . .
C27 C 0.7866(5) 0.5906(5) -0.1483(3) 0.0622(19) Uani 1 1 d . . .
H27 H 0.6943 0.6024 -0.1489 0.075 Uiso 1 1 calc R . .
C29 C 1.1258(5) 0.4176(4) -0.2695(2) 0.0384(12) Uani 1 1 d . . .
H29 H 1.1797 0.4191 -0.2236 0.046 Uiso 1 1 calc R . .
C30 C 1.1643(5) 0.3688(4) -0.3310(2) 0.0392(12) Uani 1 1 d . . .
H30 H 1.2464 0.3386 -0.3258 0.047 Uiso 1 1 calc R . .
O17 O 1.3054(4) 1.5920(3) 0.5940(3) 0.0656(11) Uani 1 1 d G . .
H17A H 1.2252 1.6118 0.5910 0.098 Uiso 1 1 d G . .
H17B H 1.3636 1.6411 0.5765 0.098 Uiso 1 1 d GD . .
O18 O 0.6490(8) 0.3864(4) -0.0350(5) 0.146(3) Uani 1 1 d G . .
H18A H 0.6235 0.3463 0.0005 0.219 Uiso 1 1 d GD . .
H18B H 0.7351 0.3852 -0.0393 0.219 Uiso 1 1 d GD . .

loop_
_atom_site_aniso_label
_atom_site_aniso_U_11
_atom_site_aniso_U_22
_atom_site_aniso_U_33
_atom_site_aniso_U_23
_atom_site_aniso_U_13
_atom_site_aniso_U_12
Zn1 0.0165(2) 0.0356(3) 0.0168(2) -0.0076(2) -0.00115(18) 0.0088(2)
Zn2 0.0158(2) 0.0384(3) 0.0168(2) -0.0072(2) -0.00113(18) 0.0084(2)
Zn3 0.0310(3) 0.0481(4) 0.0174(2) -0.0127(2) -0.0067(2) 0.0200(3)
Zn4 0.0288(3) 0.0433(4) 0.0188(2) -0.0116(2) -0.0062(2) 0.0153(2)
O7 0.0147(13) 0.040(2) 0.0288(15) -0.0041(14) -0.0042(12) 0.0039(13)
O11 0.0328(16) 0.052(2) 0.0189(14) -0.0099(14) -0.0099(13) 0.0112(15)
O1 0.0299(16) 0.055(2) 0.0180(14) -0.0105(14) -0.0091(12) 0.0163(15)
O5 0.0150(13) 0.046(2) 0.0253(14) -0.0047(14) -0.0061(12) 0.0034(14)
O12 0.0423(19) 0.071(3) 0.0237(15) -0.0213(17) -0.0029(14) 0.0159(18)
O14 0.0222(14) 0.039(2) 0.0308(15) -0.0005(14) -0.0015(12) 0.0093(13)
O3 0.0192(14) 0.054(2) 0.0223(14) -0.0023(14) 0.0025(12) 0.0154(14)
O9 0.0214(14) 0.049(2) 0.0153(13) -0.0063(13) 0.0038(11) 0.0028(14)
O10 0.0207(14) 0.050(2) 0.0254(14) 0.0015(14) 0.0046(12) 0.0162(14)
N6 0.0228(17) 0.036(2) 0.0147(16) -0.0090(15) -0.0040(13) 0.0102(16)
N1 0.0166(15) 0.028(2) 0.0143(15) -0.0041(15) -0.0033(13) 0.0075(15)
O15 0.0221(15) 0.045(2) 0.0378(17) 0.0082(15) -0.0039(13) 0.0088(14)
N3 0.0216(17) 0.036(2) 0.0184(16) -0.0091(16) -0.0026(14) 0.0065(16)
O4 0.0220(14) 0.057(2) 0.0162(14) -0.0065(14) 0.0019(11) 0.0057(14)
O6 0.0325(18) 0.066(3) 0.064(2) -0.027(2) -0.0123(16) 0.0282(18)
N4 0.0179(16) 0.031(2) 0.0149(15) -0.0037(15) 0.0004(13) 0.0094(15)
O2 0.0353(17) 0.062(2) 0.0242(15) -0.0190(16) -0.0008(13) 0.0164(17)
C15 0.0199(19) 0.029(3) 0.0163(18) -0.0026(18) 0.0002(16) -0.0007(17)
N2 0.0314(19) 0.033(2) 0.0226(18) 0.0009(17) -0.0060(15) 0.0109(17)
O8 0.0328(17) 0.055(2) 0.051(2) -0.0220(18) -0.0069(15) 0.0238(17)
O13 0.053(2) 0.067(3) 0.045(2) 0.0124(19) 0.0063(17) 0.012(2)
C1 0.020(2) 0.035(3) 0.0180(19) -0.0068(19) 0.0016(17) -0.0013(19)
N7 0.035(2) 0.040(2) 0.0219(17) -0.0110(17) 0.0000(16) 0.0094(18)
N8 0.0305(19) 0.028(2) 0.0217(17) -0.0065(16) 0.0000(15) 0.0085(16)
C16 0.0158(18) 0.032(3) 0.0220(19) -0.0008(18) 0.0006(16) 0.0033(18)
C6 0.0153(18) 0.029(3) 0.0196(19) -0.0060(18) -0.0015(15) 0.0050(17)
C5 0.0173(18) 0.025(2) 0.0143(17) -0.0054(17) -0.0028(15) 0.0049(17)
O24 0.105(4) 0.103(4) 0.094(4) 0.030(3) 0.037(3) 0.035(3)
C17 0.0175(18) 0.025(2) 0.0167(18) -0.0033(17) 0.0013(15) 0.0046(17)
C12 0.020(2) 0.041(3) 0.019(2) -0.008(2) 0.0001(17) 0.010(2)
C4 0.0204(19) 0.026(2) 0.0184(19) -0.0027(18) 0.0037(16) 0.0075(18)
O20 0.080(3) 0.062(3) 0.038(2) 0.0015(19) 0.000(2) 0.016(2)
N5 0.033(2) 0.034(2) 0.0244(18) -0.0004(17) -0.0003(15) 0.0162(18)
C14 0.0171(19) 0.033(3) 0.0197(19) -0.0075(18) 0.0025(15) 0.0031(18)
C10 0.0203(19) 0.031(3) 0.023(2) -0.0082(19) -0.0027(17) 0.0082(18)
C19 0.0173(19) 0.028(3) 0.023(2) -0.0059(18) 0.0018(16) 0.0020(18)
C11 0.030(2) 0.033(3) 0.019(2) 0.0001(19) -0.0066(17) 0.007(2)
C2 0.0198(19) 0.031(3) 0.0147(18) -0.0033(18) 0.0004(15) 0.0049(18)
C21 0.0186(19) 0.030(3) 0.022(2) -0.0040(19) -0.0022(16) 0.0086(18)
C28 0.036(2) 0.031(3) 0.023(2) -0.0064(19) 0.0053(18) 0.008(2)
C20 0.026(2) 0.038(3) 0.0142(18) -0.0023(19) -0.0012(17) 0.001(2)
C13 0.0171(19) 0.029(3) 0.0207(19) -0.0057(18) 0.0008(16) 0.0037(17)
C8 0.0162(19) 0.050(3) 0.020(2) -0.008(2) -0.0026(17) 0.010(2)
C7 0.0202(19) 0.035(3) 0.0194(19) -0.0070(18) 0.0027(16) 0.0094(18)
C3 0.0142(18) 0.033(3) 0.0191(19) -0.0042(18) -0.0025(15) 0.0053(17)
O19 0.052(2) 0.083(4) 0.083(3) 0.010(3) 0.012(2) 0.002(2)
C32 0.043(3) 0.074(4) 0.025(2) -0.016(2) -0.009(2) 0.033(3)
O16 0.055(2) 0.055(3) 0.059(2) 0.013(2) 0.0075(19) 0.0095(19)
C22 0.031(2) 0.041(3) 0.021(2) 0.000(2) -0.0045(18) 0.013(2)
C25 0.034(2) 0.033(3) 0.022(2) -0.0090(19) 0.0011(18) 0.007(2)
C9 0.0171(19) 0.032(3) 0.020(2) -0.0051(18) 0.0036(16) 0.0056(18)
O22 0.112(4) 0.067(3) 0.084(3) -0.008(3) 0.001(3) 0.001(3)
C23 0.044(3) 0.068(4) 0.026(2) -0.020(2) -0.013(2) 0.028(3)
O23 0.073(3) 0.145(5) 0.078(3) -0.026(3) 0.013(3) 0.017(3)
C18 0.0163(18) 0.024(2) 0.0150(18) -0.0054(17) -0.0033(15) 0.0018(17)
C26 0.035(3) 0.117(6) 0.038(3) -0.049(3) -0.011(2) 0.019(3)
C31 0.044(3) 0.065(4) 0.021(2) -0.014(2) -0.009(2) 0.025(3)
C24 0.040(3) 0.067(4) 0.034(3) -0.019(3) -0.008(2) 0.028(3)
C27 0.028(3) 0.110(5) 0.046(3) -0.047(3) -0.005(2) 0.016(3)
C29 0.039(3) 0.053(3) 0.024(2) -0.012(2) -0.005(2) 0.016(2)
C30 0.037(3) 0.050(3) 0.032(2) -0.012(2) -0.001(2) 0.016(2)
O17 0.050(2) 0.054(3) 0.093(3) -0.007(2) 0.007(2) 0.009(2)
O18 0.125(5) 0.050(3) 0.242(8) -0.018(4) -0.094(5) 0.028(3)

loop_
_atom_type_symbol
_atom_type_description
_atom_type_scat_dispersion_real
_atom_type_scat_dispersion_imag
_atom_type_scat_source
C C 0.0033 0.0016 'International Tables Vol C Tables 4.2.6.8 and 6.1.1.4'
H H 0.0000 0.0000 'International Tables Vol C Tables 4.2.6.8 and 6.1.1.4'
N N 0.0061 0.0033 'International Tables Vol C Tables 4.2.6.8 and 6.1.1.4'
O O 0.0106 0.0060 'International Tables Vol C Tables 4.2.6.8 and 6.1.1.4'
Zn Zn 0.2839 1.4301 'International Tables Vol C Tables 4.2.6.8 and 6.1.1.4'

loop_
_geom_angle_atom_site_label_1
_geom_angle_atom_site_label_2
_geom_angle_atom_site_label_3
_geom_angle
_geom_angle_site_symmetry_1
_geom_angle_site_symmetry_3
_geom_angle_publ_flag
O14 Zn1 O7 112.28(12) . 2_876 ?
O14 Zn1 O10 112.50(12) . 2_776 ?
O7 Zn1 O10 106.67(11) 2_876 2_776 ?
O14 Zn1 N6 105.18(13) . . ?
O7 Zn1 N6 103.95(12) 2_876 . ?
O10 Zn1 N6 116.07(13) 2_776 . ?
O15 Zn2 O3 113.41(12) . 2_775 ?
O15 Zn2 O5 116.45(12) . 2_675 ?
O3 Zn2 O5 107.91(11) 2_775 2_675 ?
O15 Zn2 N3 102.61(14) . . ?
O3 Zn2 N3 112.96(13) 2_775 . ?
O5 Zn2 N3 103.03(13) 2_675 . ?
O1 Zn3 O14 105.08(12) . . ?
O1 Zn3 N8 143.03(13) . 1_566 ?
O14 Zn3 N8 109.83(12) . 1_566 ?
O1 Zn3 O13 98.74(14) . . ?
O14 Zn3 O13 95.80(13) . . ?
N8 Zn3 O13 89.60(15) 1_566 . ?
O1 Zn3 O9 89.37(12) . 2_776 ?
O14 Zn3 O9 84.24(11) . 2_776 ?
N8 Zn3 O9 82.47(12) 1_566 2_776 ?
O13 Zn3 O9 171.56(12) . 2_776 ?
O15 Zn4 O11 110.90(13) . . ?
O15 Zn4 N7 110.57(13) . . ?
O11 Zn4 N7 135.03(13) . . ?
O15 Zn4 O16 97.89(13) . . ?
O11 Zn4 O16 94.46(15) . . ?
N7 Zn4 O16 96.40(16) . . ?
O15 Zn4 O4 84.06(11) . 2_775 ?
O11 Zn4 O4 86.10(12) . 2_775 ?
N7 Zn4 O4 81.60(13) . 2_775 ?
O16 Zn4 O4 177.61(12) . 2_775 ?
C12 O7 Zn1 113.8(3) . 2_876 ?
C20 O11 Zn4 116.2(3) . . ?
C1 O1 Zn3 110.5(2) . . ?
C8 O5 Zn2 108.8(3) . 2_675 ?
Zn1 O14 Zn3 117.77(14) . . ?
C9 O3 Zn2 108.9(2) . 2_775 ?
C19 O9 Zn3 122.8(3) . 2_776 ?
C19 O10 Zn1 108.1(2) . 2_776 ?
C21 N6 C22 103.9(3) . . ?
C21 N6 Zn1 125.1(3) . . ?
C22 N6 Zn1 131.0(3) . . ?
C10 N1 N2 110.3(3) . . ?
C10 N1 C5 129.1(3) . . ?
N2 N1 C5 120.4(3) . . ?
Zn2 O15 Zn4 119.79(15) . . ?
C10 N3 C11 104.1(3) . . ?
C10 N3 Zn2 125.2(3) . . ?
C11 N3 Zn2 130.2(3) . . ?
C9 O4 Zn4 125.0(3) . 2_775 ?
C21 N4 N5 110.1(3) . . ?
C21 N4 C18 129.4(3) . . ?
N5 N4 C18 120.5(3) . . ?
C16 C15 C14 119.5(3) . . ?
C16 C15 C20 120.0(3) . . ?
C14 C15 C20 120.3(3) . . ?
C11 N2 N1 102.8(3) . . ?
O2 C1 O1 123.1(3) . . ?
O2 C1 C2 120.3(3) . . ?
O1 C1 C2 116.5(3) . . ?
C23 N7 C27 116.7(4) . . ?
C23 N7 Zn4 123.0(3) . . ?
C27 N7 Zn4 119.9(3) . . ?
C31 N8 C30 117.0(4) . . ?
C31 N8 Zn3 123.8(3) . 1_544 ?
C30 N8 Zn3 119.2(3) . 1_544 ?
C15 C16 C17 121.3(3) . . ?
C7 C6 C5 119.0(3) . . ?
C7 C6 C8 119.0(3) . . ?
C5 C6 C8 122.0(3) . . ?
C4 C5 C6 121.5(3) . . ?
C4 C5 N1 122.0(3) . . ?
C6 C5 N1 116.4(3) . . ?
C18 C17 C16 117.7(3) . . ?
C18 C17 C19 124.3(3) . . ?
C16 C17 C19 117.5(3) . . ?
O8 C12 O7 124.9(4) . . ?
O8 C12 C13 120.0(4) . . ?
O7 C12 C13 115.1(4) . . ?
C5 C4 C3 118.0(3) . . ?
C5 C4 C9 123.7(3) . . ?
C3 C4 C9 118.0(3) . . ?
C22 N5 N4 102.5(3) . . ?
C13 C14 C15 120.3(3) . . ?
N3 C10 N1 108.9(4) . . ?
O9 C19 O10 123.7(3) . . ?
O9 C19 C17 119.9(3) . . ?
O10 C19 C17 116.1(3) . . ?
N2 C11 N3 113.9(4) . . ?
C3 C2 C7 119.6(3) . . ?
C3 C2 C1 119.9(3) . . ?
C7 C2 C1 120.5(3) . . ?
N6 C21 N4 109.6(4) . . ?
C32 C28 C29 116.9(4) . . ?
C32 C28 C25 122.3(4) . . ?
C29 C28 C25 120.8(4) . . ?
O12 C20 O11 124.8(4) . . ?
O12 C20 C15 120.1(4) . . ?
O11 C20 C15 115.1(3) . . ?
C14 C13 C18 119.4(3) . . ?
C14 C13 C12 117.9(3) . . ?
C18 C13 C12 122.7(3) . . ?
O6 C8 O5 124.3(4) . . ?
O6 C8 C6 118.4(4) . . ?
O5 C8 C6 117.3(4) . . ?
C2 C7 C6 120.6(3) . . ?
C2 C3 C4 121.2(3) . . ?
C28 C32 C31 120.3(4) . . ?
N5 C22 N6 114.0(4) . . ?
C26 C25 C24 116.9(4) . . ?
C26 C25 C28 122.0(4) . . ?
C24 C25 C28 121.1(4) . . ?
O4 C9 O3 124.0(3) . . ?
O4 C9 C4 120.2(3) . . ?
O3 C9 C4 115.6(3) . . ?
N7 C23 C24 123.2(4) . . ?
C13 C18 C17 121.5(3) . . ?
C13 C18 N4 117.7(3) . . ?
C17 C18 N4 120.8(3) . . ?
C27 C26 C25 120.7(4) . . ?
N8 C31 C32 123.3(4) . . ?
C25 C24 C23 119.7(4) . . ?
N7 C27 C26 122.7(4) . . ?
C30 C29 C28 119.1(4) . . ?
N8 C30 C29 123.4(4) . . ?

loop_
_geom_bond_atom_site_label_1
_geom_bond_atom_site_label_2
_geom_bond_distance
_geom_bond_site_symmetry_2
_geom_bond_publ_flag
Zn1 O14 1.942(3) . ?
Zn1 O7 1.972(3) 2_876 ?
Zn1 O10 1.975(3) 2_776 ?
Zn1 N6 2.016(3) . ?
Zn2 O15 1.923(3) . ?
Zn2 O3 1.982(2) 2_775 ?
Zn2 O5 1.986(3) 2_675 ?
Zn2 N3 2.032(3) . ?
Zn3 O1 1.956(3) . ?
Zn3 O14 1.964(3) . ?
Zn3 N8 2.041(3) 1_566 ?
Zn3 O13 2.086(4) . ?
Zn3 O9 2.431(3) 2_776 ?
Zn4 O15 1.932(3) . ?
Zn4 O11 1.932(3) . ?
Zn4 N7 2.028(3) . ?
Zn4 O16 2.098(4) . ?
Zn4 O4 2.465(3) 2_775 ?
O7 C12 1.282(5) . ?
O7 Zn1 1.972(3) 2_876 ?
O11 C20 1.276(5) . ?
O1 C1 1.272(5) . ?
O5 C8 1.271(5) . ?
O5 Zn2 1.986(3) 2_675 ?
O12 C20 1.228(5) . ?
O3 C9 1.276(4) . ?
O3 Zn2 1.982(2) 2_775 ?
O9 C19 1.242(4) . ?
O9 Zn3 2.431(3) 2_776 ?
O10 C19 1.272(4) . ?
O10 Zn1 1.975(2) 2_776 ?
N6 C21 1.320(5) . ?
N6 C22 1.358(5) . ?
N1 C10 1.332(5) . ?
N1 N2 1.369(4) . ?
N1 C5 1.443(4) . ?
N3 C10 1.326(5) . ?
N3 C11 1.362(5) . ?
O4 C9 1.228(4) . ?
O4 Zn4 2.465(3) 2_775 ?
O6 C8 1.236(5) . ?
N4 C21 1.323(5) . ?
N4 N5 1.371(5) . ?
N4 C18 1.434(4) . ?
O2 C1 1.234(5) . ?
C15 C16 1.385(5) . ?
C15 C14 1.394(5) . ?
C15 C20 1.508(5) . ?
N2 C11 1.305(5) . ?
O8 C12 1.231(5) . ?
C1 C2 1.509(5) . ?
N7 C23 1.324(5) . ?
N7 C27 1.338(6) . ?
N8 C31 1.307(5) . ?
N8 C30 1.340(5) . ?
N8 Zn3 2.041(3) 1_544 ?
C16 C17 1.400(5) . ?
C6 C7 1.388(5) . ?
C6 C5 1.396(5) . ?
C6 C8 1.524(5) . ?
C5 C4 1.389(5) . ?
C17 C18 1.396(5) . ?
C17 C19 1.520(5) . ?
C12 C13 1.520(5) . ?
C4 C3 1.401(5) . ?
C4 C9 1.519(5) . ?
N5 C22 1.307(5) . ?
C14 C13 1.382(5) . ?
C2 C3 1.384(5) . ?
C2 C7 1.385(5) . ?
C28 C32 1.354(6) . ?
C28 C29 1.399(6) . ?
C28 C25 1.500(5) . ?
C13 C18 1.390(5) . ?
C32 C31 1.383(6) . ?
C25 C26 1.366(6) . ?
C25 C24 1.369(6) . ?
C23 C24 1.378(6) . ?
C26 C27 1.362(6) . ?
C29 C30 1.365(6) . ?

loop_
_geom_torsion_atom_site_label_1
_geom_torsion_atom_site_label_2
_geom_torsion_atom_site_label_3
_geom_torsion_atom_site_label_4
_geom_torsion
_geom_torsion_site_symmetry_1
_geom_torsion_site_symmetry_2
_geom_torsion_site_symmetry_3
_geom_torsion_site_symmetry_4
_geom_torsion_publ_flag
O15 Zn4 O11 C20 -173.9(3) . . . . ?
N7 Zn4 O11 C20 -17.8(4) . . . . ?
O16 Zn4 O11 C20 85.9(3) . . . . ?
O4 Zn4 O11 C20 -91.8(3) 2_775 . . . ?
O14 Zn3 O1 C1 177.1(3) . . . . ?
N8 Zn3 O1 C1 16.7(4) 1_566 . . . ?
O13 Zn3 O1 C1 -84.4(3) . . . . ?
O9 Zn3 O1 C1 93.2(3) 2_776 . . . ?
O7 Zn1 O14 Zn3 -162.39(13) 2_876 . . . ?
O10 Zn1 O14 Zn3 -42.03(19) 2_776 . . . ?
N6 Zn1 O14 Zn3 85.22(16) . . . . ?
O1 Zn3 O14 Zn1 -86.84(17) . . . . ?
N8 Zn3 O14 Zn1 80.79(18) 1_566 . . . ?
O13 Zn3 O14 Zn1 172.46(16) . . . . ?
O9 Zn3 O14 Zn1 0.95(14) 2_776 . . . ?
O14 Zn1 N6 C21 -30.3(3) . . . . ?
O7 Zn1 N6 C21 -148.5(3) 2_876 . . . ?
O10 Zn1 N6 C21 94.8(3) 2_776 . . . ?
O14 Zn1 N6 C22 145.9(4) . . . . ?
O7 Zn1 N6 C22 27.8(4) 2_876 . . . ?
O10 Zn1 N6 C22 -89.0(4) 2_776 . . . ?
O3 Zn2 O15 Zn4 38.7(2) 2_775 . . . ?
O5 Zn2 O15 Zn4 164.87(15) 2_675 . . . ?
N3 Zn2 O15 Zn4 -83.45(18) . . . . ?
O11 Zn4 O15 Zn2 83.71(19) . . . . ?
N7 Zn4 O15 Zn2 -78.5(2) . . . . ?
O16 Zn4 O15 Zn2 -178.42(18) . . . . ?
O4 Zn4 O15 Zn2 0.19(16) 2_775 . . . ?
O15 Zn2 N3 C10 29.3(3) . . . . ?
O3 Zn2 N3 C10 -93.1(3) 2_775 . . . ?
O5 Zn2 N3 C10 150.7(3) 2_675 . . . ?
O15 Zn2 N3 C11 -141.3(3) . . . . ?
O3 Zn2 N3 C11 96.2(4) 2_775 . . . ?
O5 Zn2 N3 C11 -20.0(4) 2_675 . . . ?
C10 N1 N2 C11 0.3(4) . . . . ?
C5 N1 N2 C11 -174.9(3) . . . . ?
Zn3 O1 C1 O2 -5.0(6) . . . . ?
Zn3 O1 C1 C2 173.9(3) . . . . ?
O15 Zn4 N7 C23 155.5(4) . . . . ?
O11 Zn4 N7 C23 -0.7(5) . . . . ?
O16 Zn4 N7 C23 -103.6(4) . . . . ?
O4 Zn4 N7 C23 75.1(4) 2_775 . . . ?
O15 Zn4 N7 C27 -16.8(5) . . . . ?
O11 Zn4 N7 C27 -173.0(4) . . . . ?
O16 Zn4 N7 C27 84.2(4) . . . . ?
O4 Zn4 N7 C27 -97.1(4) 2_775 . . . ?
C14 C15 C16 C17 -3.2(6) . . . . ?
C20 C15 C16 C17 171.5(4) . . . . ?
C7 C6 C5 C4 2.0(6) . . . . ?
C8 C6 C5 C4 -179.2(4) . . . . ?
C7 C6 C5 N1 -175.6(4) . . . . ?
C8 C6 C5 N1 3.3(6) . . . . ?
C10 N1 C5 C4 58.7(6) . . . . ?
N2 N1 C5 C4 -127.2(4) . . . . ?
C10 N1 C5 C6 -123.8(4) . . . . ?
N2 N1 C5 C6 50.4(5) . . . . ?
C15 C16 C17 C18 5.8(6) . . . . ?
C15 C16 C17 C19 -166.5(4) . . . . ?
Zn1 O7 C12 O8 -16.8(5) 2_876 . . . ?
Zn1 O7 C12 C13 164.8(2) 2_876 . . . ?
C6 C5 C4 C3 1.9(6) . . . . ?
N1 C5 C4 C3 179.3(4) . . . . ?
C6 C5 C4 C9 -171.3(4) . . . . ?
N1 C5 C4 C9 6.1(6) . . . . ?
C21 N4 N5 C22 -0.2(4) . . . . ?
C18 N4 N5 C22 178.4(3) . . . . ?
C16 C15 C14 C13 -2.4(6) . . . . ?
C20 C15 C14 C13 -177.1(4) . . . . ?
C11 N3 C10 N1 -0.2(4) . . . . ?
Zn2 N3 C10 N1 -172.9(2) . . . . ?
N2 N1 C10 N3 -0.1(4) . . . . ?
C5 N1 C10 N3 174.6(3) . . . . ?
Zn3 O9 C19 O10 73.0(5) 2_776 . . . ?
Zn3 O9 C19 C17 -101.7(4) 2_776 . . . ?
Zn1 O10 C19 O9 -7.4(5) 2_776 . . . ?
Zn1 O10 C19 C17 167.5(3) 2_776 . . . ?
C18 C17 C19 O9 -17.2(6) . . . . ?
C16 C17 C19 O9 154.5(4) . . . . ?
C18 C17 C19 O10 167.7(4) . . . . ?
C16 C17 C19 O10 -20.6(6) . . . . ?
N1 N2 C11 N3 -0.4(5) . . . . ?
C10 N3 C11 N2 0.4(5) . . . . ?
Zn2 N3 C11 N2 172.6(3) . . . . ?
O2 C1 C2 C3 161.7(4) . . . . ?
O1 C1 C2 C3 -17.2(6) . . . . ?
O2 C1 C2 C7 -15.2(6) . . . . ?
O1 C1 C2 C7 165.8(4) . . . . ?
C22 N6 C21 N4 -0.3(4) . . . . ?
Zn1 N6 C21 N4 176.8(2) . . . . ?
N5 N4 C21 N6 0.3(4) . . . . ?
C18 N4 C21 N6 -178.1(3) . . . . ?
Zn4 O11 C20 O12 9.8(6) . . . . ?
Zn4 O11 C20 C15 -168.1(3) . . . . ?
C16 C15 C20 O12 -164.1(4) . . . . ?
C14 C15 C20 O12 10.5(6) . . . . ?
C16 C15 C20 O11 13.9(6) . . . . ?
C14 C15 C20 O11 -171.4(4) . . . . ?
C15 C14 C13 C18 5.3(6) . . . . ?
C15 C14 C13 C12 -175.6(4) . . . . ?
O8 C12 C13 C14 -51.7(6) . . . . ?
O7 C12 C13 C14 126.9(4) . . . . ?
O8 C12 C13 C18 127.4(5) . . . . ?
O7 C12 C13 C18 -54.1(6) . . . . ?
Zn2 O5 C8 O6 15.9(5) 2_675 . . . ?
Zn2 O5 C8 C6 -164.6(3) 2_675 . . . ?
C7 C6 C8 O6 50.4(6) . . . . ?
C5 C6 C8 O6 -128.5(5) . . . . ?
C7 C6 C8 O5 -129.1(4) . . . . ?
C5 C6 C8 O5 52.0(6) . . . . ?
C3 C2 C7 C6 1.8(7) . . . . ?
C1 C2 C7 C6 178.8(4) . . . . ?
C5 C6 C7 C2 -3.9(6) . . . . ?
C8 C6 C7 C2 177.2(4) . . . . ?
C7 C2 C3 C4 2.2(7) . . . . ?
C1 C2 C3 C4 -174.8(4) . . . . ?
C5 C4 C3 C2 -4.0(6) . . . . ?
C9 C4 C3 C2 169.6(4) . . . . ?
C29 C28 C32 C31 -0.7(8) . . . . ?
C25 C28 C32 C31 -179.8(5) . . . . ?
N4 N5 C22 N6 0.0(5) . . . . ?
C21 N6 C22 N5 0.1(5) . . . . ?
Zn1 N6 C22 N5 -176.7(3) . . . . ?
C32 C28 C25 C26 19.0(8) . . . . ?
C29 C28 C25 C26 -160.0(5) . . . . ?
C32 C28 C25 C24 -159.2(5) . . . . ?
C29 C28 C25 C24 21.8(7) . . . . ?
Zn4 O4 C9 O3 -67.5(5) 2_775 . . . ?
Zn4 O4 C9 C4 108.8(4) 2_775 . . . ?
Zn2 O3 C9 O4 4.6(5) 2_775 . . . ?
Zn2 O3 C9 C4 -171.9(3) 2_775 . . . ?
C5 C4 C9 O4 19.1(6) . . . . ?
C3 C4 C9 O4 -154.1(4) . . . . ?
C5 C4 C9 O3 -164.3(4) . . . . ?
C3 C4 C9 O3 22.5(6) . . . . ?
C27 N7 C23 C24 -0.9(9) . . . . ?
Zn4 N7 C23 C24 -173.4(4) . . . . ?
C14 C13 C18 C17 -2.6(6) . . . . ?
C12 C13 C18 C17 178.3(4) . . . . ?
C14 C13 C18 N4 175.6(4) . . . . ?
C12 C13 C18 N4 -3.5(6) . . . . ?
C16 C17 C18 C13 -2.8(6) . . . . ?
C19 C17 C18 C13 168.8(4) . . . . ?
C16 C17 C18 N4 179.1(4) . . . . ?
C19 C17 C18 N4 -9.3(6) . . . . ?
C21 N4 C18 C13 129.9(4) . . . . ?
N5 N4 C18 C13 -48.4(5) . . . . ?
C21 N4 C18 C17 -52.0(6) . . . . ?
N5 N4 C18 C17 129.8(4) . . . . ?
C24 C25 C26 C27 -1.5(10) . . . . ?
C28 C25 C26 C27 -179.8(6) . . . . ?
C30 N8 C31 C32 2.0(8) . . . . ?
Zn3 N8 C31 C32 -179.3(4) 1_544 . . . ?
C28 C32 C31 N8 -1.3(9) . . . . ?
C26 C25 C24 C23 2.6(8) . . . . ?
C28 C25 C24 C23 -179.1(5) . . . . ?
N7 C23 C24 C25 -1.5(9) . . . . ?
C23 N7 C27 C26 2.0(9) . . . . ?
Zn4 N7 C27 C26 174.8(5) . . . . ?
C25 C26 C27 N7 -0.8(11) . . . . ?
C32 C28 C29 C30 1.9(8) . . . . ?
C25 C28 C29 C30 -179.0(5) . . . . ?
C31 N8 C30 C29 -0.7(7) . . . . ?
Zn3 N8 C30 C29 -179.5(4) 1_544 . . . ?
C28 C29 C30 N8 -1.2(8) . . . . ?
